data_7218114
loop_
_publ_author_name
'Xie, Ya-Jing'
'Sun, Jing'
'Yan, Chao Guo'

_publ_section_title
;
 Unprecedented formation of
 2-oxaspiro[bicyclo[2.2.1]heptane-6,3'-indoline] derivatives from reaction
 of 3-phenacyalideneoxindole with malononitrile or ethyl cyanoacetate
;
_journal_name_full 'RSC Adv.'
_journal_paper_doi 10.1039/C4RA06272H
_journal_year 2014
_chemical_formula_moiety 'C26 H21 N3 O3'
_chemical_formula_sum 'C26 H21 N3 O3'
_chemical_formula_weight 423.46
_chemical_name_systematic
; 
 ? 
;
_space_group_IT_number 2
_symmetry_cell_setting triclinic
_symmetry_space_group_name_Hall '-P 1'
_symmetry_space_group_name_H-M 'P -1'
_atom_sites_solution_hydrogens geom
_atom_sites_solution_primary direct
_atom_sites_solution_secondary difmap
_audit_creation_method SHELXL-97
_cell_angle_alpha 84.953(4)
_cell_angle_beta 81.586(4)
_cell_angle_gamma 79.358(4)
_cell_formula_units_Z 2
_cell_length_a 9.7982(14)
_cell_length_b 10.5620(14)
_cell_length_c 11.3755(15)
_cell_measurement_reflns_used 7466
_cell_measurement_temperature 296(2)
_cell_measurement_theta_max 27.28
_cell_measurement_theta_min 2.59
_cell_volume 1142.3(3)
_computing_cell_refinement 'Bruker SMART'
_computing_data_collection 'Bruker SMART'
_computing_data_reduction 'Bruker SAINT'
_computing_molecular_graphics 'Bruker SHELXTL'
_computing_publication_material 'Bruker SHELXTL'
_computing_structure_refinement 'SHELXL-97 (Sheldrick, 1997)'
_computing_structure_solution 'SHELXS-97 (Sheldrick, 1990)'
_diffrn_ambient_temperature 296(2)
_diffrn_measured_fraction_theta_full 0.981
_diffrn_measured_fraction_theta_max 0.981
_diffrn_measurement_device_type 'CCD area detector'
_diffrn_measurement_method 'phi and omega scans'
_diffrn_radiation_monochromator graphite
_diffrn_radiation_source 'fine-focus sealed tube'
_diffrn_radiation_type MoK\a
_diffrn_radiation_wavelength 0.71073
_diffrn_reflns_av_R_equivalents 0.0323
_diffrn_reflns_av_sigmaI/netI 0.0376
_diffrn_reflns_limit_h_max 12
_diffrn_reflns_limit_h_min -12
_diffrn_reflns_limit_k_max 13
_diffrn_reflns_limit_k_min -13
_diffrn_reflns_limit_l_max 14
_diffrn_reflns_limit_l_min -14
_diffrn_reflns_number 17361
_diffrn_reflns_theta_full 27.58
_diffrn_reflns_theta_max 27.58
_diffrn_reflns_theta_min 1.81
_exptl_absorpt_coefficient_mu 0.082
_exptl_absorpt_correction_T_max 0.982
_exptl_absorpt_correction_T_min 0.977
_exptl_absorpt_correction_type multi-scan
_exptl_absorpt_process_details sadabs
_exptl_crystal_density_diffrn 1.231
_exptl_crystal_density_method 'not measured'
_exptl_crystal_F_000 444
_exptl_crystal_size_max 0.36
_exptl_crystal_size_mid 0.24
_exptl_crystal_size_min 0.22
_platon_squeeze_details ' '
_refine_diff_density_max 0.189
_refine_diff_density_min -0.201
_refine_diff_density_rms 0.038
_refine_ls_extinction_method none
_refine_ls_goodness_of_fit_ref 1.038
_refine_ls_hydrogen_treatment constr
_refine_ls_matrix_type full
_refine_ls_number_parameters 290
_refine_ls_number_reflns 5185
_refine_ls_number_restraints 0
_refine_ls_restrained_S_all 1.038
_refine_ls_R_factor_all 0.0751
_refine_ls_R_factor_gt 0.0491
_refine_ls_shift/su_max 0.000
_refine_ls_shift/su_mean 0.000
_refine_ls_structure_factor_coef Fsqd
_refine_ls_weighting_details 'calc w=1/[\s^2^(Fo^2^)+(0.0601P)^2^+0.1809P] where P=(Fo^2^+2Fc^2^)/3'
_refine_ls_weighting_scheme calc
_refine_ls_wR_factor_gt 0.1205
_refine_ls_wR_factor_ref 0.1307
_reflns_number_gt 3616
_reflns_number_total 5285
_reflns_threshold_expression >2sigma(I)
_cod_data_source_file c4ra06272h3.cif
_cod_data_source_block 3a
_cod_depositor_comments
;
The following automatic conversions were performed:

'_refine_ls_hydrogen_treatment' value 'CONSTR' changed to 'constr'
according to
/usr/data/users/saulius/crontab/automatic-downloads/rss-feeds/RSC/lib/dictionaries/cif_core.dic
dictionary named 'cif_core.dic' version 2.4.2 from 2011-04-26.

Automatic conversion script
Id: cif_fix_values 2281 2013-09-26 08:29:07Z andrius 
;
_cod_database_code 7218114

loop_
_symmetry_equiv_pos_as_xyz
'x, y, z'
'-x, -y, -z'

loop_
_atom_site_label
_atom_site_type_symbol
_atom_site_fract_x
_atom_site_fract_y
_atom_site_fract_z
_atom_site_U_iso_or_equiv
_atom_site_adp_type
_atom_site_occupancy
_atom_site_symmetry_multiplicity
_atom_site_calc_flag
_atom_site_refinement_flags
C1 C 0.2737(2) 0.25212(18) 1.22949(15) 0.0555(5) Uani 1 1 d .
H1 H 0.2653 0.3308 1.2631 0.067 Uiso 1 1 calc R
C2 C 0.2170(2) 0.1529(2) 1.29414(17) 0.0688(6) Uani 1 1 d .
H2 H 0.1721 0.1647 1.3712 0.083 Uiso 1 1 calc R
C3 C 0.2267(3) 0.0382(2) 1.2456(2) 0.0756(6) Uani 1 1 d .
H3A H 0.1874 -0.0280 1.2890 0.091 Uiso 1 1 calc R
C4 C 0.2943(3) 0.0202(2) 1.1326(2) 0.0763(6) Uani 1 1 d .
H4 H 0.3009 -0.0585 1.0994 0.092 Uiso 1 1 calc R
C5 C 0.3525(2) 0.11788(17) 1.06790(17) 0.0570(5) Uani 1 1 d .
H5 H 0.3989 0.1045 0.9915 0.068 Uiso 1 1 calc R
C6 C 0.34280(16) 0.23582(15) 1.11536(14) 0.0421(4) Uani 1 1 d .
C7 C 0.40209(17) 0.34367(16) 1.04177(15) 0.0467(4) Uani 1 1 d .
H7A H 0.4349 0.3962 1.0938 0.056 Uiso 1 1 calc R
H7B H 0.4819 0.3072 0.9866 0.056 Uiso 1 1 calc R
C8 C 0.26961(16) 0.39249(15) 0.86950(13) 0.0402(4) Uani 1 1 d .
C9 C 0.15229(15) 0.49461(14) 0.82804(12) 0.0365(3) Uani 1 1 d .
H9 H 0.0685 0.4545 0.8370 0.044 Uiso 1 1 calc R
C10 C 0.12837(15) 0.59090(14) 0.92263(12) 0.0363(3) Uani 1 1 d .
C11 C 0.03751(17) 0.70641(16) 0.93625(14) 0.0455(4) Uani 1 1 d .
H11 H -0.0219 0.7386 0.8798 0.055 Uiso 1 1 calc R
C12 C 0.0364(2) 0.77385(17) 1.03585(16) 0.0551(5) Uani 1 1 d .
H12 H -0.0235 0.8525 1.0459 0.066 Uiso 1 1 calc R
C13 C 0.1235(2) 0.72487(18) 1.11991(16) 0.0559(5) Uani 1 1 d .
H13 H 0.1208 0.7713 1.1862 0.067 Uiso 1 1 calc R
C14 C 0.21473(19) 0.60871(17) 1.10855(15) 0.0494(4) Uani 1 1 d .
H14 H 0.2727 0.5759 1.1660 0.059 Uiso 1 1 calc R
C15 C 0.21617(16) 0.54349(15) 1.00849(13) 0.0380(3) Uani 1 1 d .
C16 C 0.17582(15) 0.54744(14) 0.69774(12) 0.0347(3) Uani 1 1 d .
H16 H 0.0892 0.6036 0.6794 0.042 Uiso 1 1 calc R
C17 C 0.21437(16) 0.44129(15) 0.60787(13) 0.0388(3) Uani 1 1 d .
H17 H 0.2800 0.3709 0.6418 0.047 Uiso 1 1 calc R
C18 C 0.09916(18) 0.38555(15) 0.57831(14) 0.0436(4) Uani 1 1 d .
C19 C 0.29633(16) 0.50424(16) 0.50049(14) 0.0420(4) Uani 1 1 d .
C20 C 0.29841(15) 0.62444(14) 0.66424(12) 0.0356(3) Uani 1 1 d .
C21 C 0.25802(16) 0.76793(15) 0.68418(13) 0.0376(3) Uani 1 1 d .
C22 C 0.3090(2) 0.82145(18) 0.77144(15) 0.0532(4) Uani 1 1 d .
H22 H 0.3694 0.7697 0.8191 0.064 Uiso 1 1 calc R
C23 C 0.2703(3) 0.9522(2) 0.78816(19) 0.0718(6) Uani 1 1 d .
H23 H 0.3046 0.9877 0.8474 0.086 Uiso 1 1 calc R
C24 C 0.1825(2) 1.02933(19) 0.71877(19) 0.0695(6) Uani 1 1 d .
H24 H 0.1572 1.1171 0.7304 0.083 Uiso 1 1 calc R
C25 C 0.1317(2) 0.97736(18) 0.63204(18) 0.0606(5) Uani 1 1 d .
H25 H 0.0716 1.0300 0.5847 0.073 Uiso 1 1 calc R
C26 C 0.16858(18) 0.84800(17) 0.61402(15) 0.0490(4) Uani 1 1 d .
H26 H 0.1335 0.8137 0.5545 0.059 Uiso 1 1 calc R
N1 N 0.29879(14) 0.42542(12) 0.97478(11) 0.0409(3) Uani 1 1 d .
N2 N 0.01189(18) 0.33836(16) 0.55695(15) 0.0648(4) Uani 1 1 d .
N3 N 0.33595(13) 0.60534(13) 0.53788(11) 0.0409(3) Uani 1 1 d .
H3C H 0.3809 0.6563 0.4906 0.049 Uiso 1 1 calc R
O1 O 0.32565(13) 0.29304(11) 0.82211(10) 0.0535(3) Uani 1 1 d .
O2 O 0.32390(12) 0.46411(13) 0.40034(10) 0.0572(3) Uani 1 1 d .
O3 O 0.40748(11) 0.56406(11) 0.72911(9) 0.0443(3) Uani 1 1 d .
H3B H 0.4831 0.5647 0.6875 0.066 Uiso 1 1 calc R

loop_
_atom_site_aniso_label
_atom_site_aniso_U_11
_atom_site_aniso_U_22
_atom_site_aniso_U_33
_atom_site_aniso_U_23
_atom_site_aniso_U_13
_atom_site_aniso_U_12
C1 0.0674(12) 0.0592(11) 0.0429(10) -0.0106(8) -0.0114(9) -0.0123(9)
C2 0.0803(15) 0.0796(15) 0.0445(11) -0.0024(10) 0.0026(10) -0.0180(12)
C3 0.0891(16) 0.0677(14) 0.0685(14) 0.0085(11) 0.0051(12) -0.0277(12)
C4 0.1034(17) 0.0507(12) 0.0746(15) -0.0089(10) 0.0026(13) -0.0222(11)
C5 0.0693(12) 0.0490(10) 0.0495(10) -0.0082(8) 0.0003(9) -0.0058(9)
C6 0.0407(9) 0.0451(9) 0.0422(9) -0.0013(7) -0.0143(7) -0.0058(7)
C7 0.0411(9) 0.0510(10) 0.0489(10) 0.0012(7) -0.0119(7) -0.0080(7)
C8 0.0454(9) 0.0384(8) 0.0365(8) -0.0009(6) -0.0029(7) -0.0089(7)
C9 0.0360(8) 0.0411(8) 0.0334(8) -0.0038(6) -0.0019(6) -0.0110(6)
C10 0.0371(8) 0.0393(8) 0.0325(8) -0.0031(6) 0.0020(6) -0.0119(6)
C11 0.0421(9) 0.0480(9) 0.0431(9) -0.0038(7) 0.0021(7) -0.0052(7)
C12 0.0594(11) 0.0456(10) 0.0562(11) -0.0150(8) 0.0080(9) -0.0054(8)
C13 0.0704(12) 0.0551(11) 0.0457(10) -0.0183(8) 0.0036(9) -0.0216(10)
C14 0.0556(10) 0.0558(11) 0.0415(9) -0.0088(7) -0.0072(8) -0.0185(9)
C15 0.0384(8) 0.0420(8) 0.0352(8) -0.0027(6) -0.0005(6) -0.0140(7)
C16 0.0341(8) 0.0402(8) 0.0310(7) -0.0054(6) -0.0053(6) -0.0069(6)
C17 0.0390(8) 0.0431(8) 0.0359(8) -0.0080(6) -0.0092(6) -0.0055(7)
C18 0.0505(10) 0.0431(9) 0.0394(9) -0.0065(7) -0.0098(7) -0.0090(8)
C19 0.0339(8) 0.0569(10) 0.0358(8) -0.0126(7) -0.0048(6) -0.0044(7)
C20 0.0321(7) 0.0468(9) 0.0291(7) -0.0043(6) -0.0050(6) -0.0082(6)
C21 0.0372(8) 0.0445(9) 0.0328(8) -0.0036(6) 0.0000(6) -0.0145(7)
C22 0.0643(11) 0.0563(11) 0.0447(10) -0.0079(8) -0.0145(8) -0.0176(9)
C23 0.1021(17) 0.0636(13) 0.0590(12) -0.0217(10) -0.0138(12) -0.0276(12)
C24 0.0887(15) 0.0466(11) 0.0704(13) -0.0126(10) 0.0024(12) -0.0102(11)
C25 0.0622(12) 0.0474(10) 0.0684(13) 0.0044(9) -0.0073(10) -0.0045(9)
C26 0.0491(10) 0.0528(10) 0.0471(10) -0.0011(7) -0.0109(8) -0.0119(8)
N1 0.0446(7) 0.0416(7) 0.0374(7) -0.0012(5) -0.0088(6) -0.0074(6)
N2 0.0711(11) 0.0663(11) 0.0681(11) -0.0084(8) -0.0222(9) -0.0283(9)
N3 0.0407(7) 0.0523(8) 0.0307(7) -0.0050(5) -0.0005(5) -0.0133(6)
O1 0.0695(8) 0.0418(6) 0.0439(6) -0.0067(5) -0.0032(6) 0.0026(6)
O2 0.0502(7) 0.0858(9) 0.0388(6) -0.0263(6) 0.0004(5) -0.0143(6)
O3 0.0330(6) 0.0606(7) 0.0384(6) 0.0010(5) -0.0071(5) -0.0062(5)

loop_
_atom_type_symbol
_atom_type_description
_atom_type_scat_dispersion_real
_atom_type_scat_dispersion_imag
_atom_type_scat_source
C C 0.0033 0.0016 'International Tables Vol C Tables 4.2.6.8 and 6.1.1.4'
H H 0.0000 0.0000 'International Tables Vol C Tables 4.2.6.8 and 6.1.1.4'
N N 0.0061 0.0033 'International Tables Vol C Tables 4.2.6.8 and 6.1.1.4'
O O 0.0106 0.0060 'International Tables Vol C Tables 4.2.6.8 and 6.1.1.4'

loop_
_geom_angle_atom_site_label_1
_geom_angle_atom_site_label_2
_geom_angle_atom_site_label_3
_geom_angle
C2 C1 C6 120.76(17)
C2 C1 H1 119.6
C6 C1 H1 119.6
C3 C2 C1 120.26(19)
C3 C2 H2 119.9
C1 C2 H2 119.9
C2 C3 C4 119.91(19)
C2 C3 H3A 120.0
C4 C3 H3A 120.0
C3 C4 C5 120.29(19)
C3 C4 H4 119.9
C5 C4 H4 119.9
C4 C5 C6 120.70(18)
C4 C5 H5 119.6
C6 C5 H5 119.6
C5 C6 C1 118.07(16)
C5 C6 C7 120.12(15)
C1 C6 C7 121.77(15)
N1 C7 C6 112.20(13)
N1 C7 H7A 109.2
C6 C7 H7A 109.2
N1 C7 H7B 109.2
C6 C7 H7B 109.2
H7A C7 H7B 107.9
O1 C8 N1 123.93(14)
O1 C8 C9 127.45(14)
N1 C8 C9 108.52(13)
C10 C9 C8 102.35(11)
C10 C9 C16 117.04(12)
C8 C9 C16 116.19(12)
C10 C9 H9 106.9
C8 C9 H9 106.9
C16 C9 H9 106.9
C11 C10 C15 119.95(14)
C11 C10 C9 131.60(14)
C15 C10 C9 108.42(13)
C10 C11 C12 118.71(16)
C10 C11 H11 120.6
C12 C11 H11 120.6
C13 C12 C11 120.36(17)
C13 C12 H12 119.8
C11 C12 H12 119.8
C12 C13 C14 121.92(16)
C12 C13 H13 119.0
C14 C13 H13 119.0
C15 C14 C13 117.16(16)
C15 C14 H14 121.4
C13 C14 H14 121.4
C14 C15 C10 121.89(15)
C14 C15 N1 128.75(15)
C10 C15 N1 109.37(12)
C9 C16 C17 113.56(12)
C9 C16 C20 116.19(11)
C17 C16 C20 101.95(11)
C9 C16 H16 108.3
C17 C16 H16 108.2
C20 C16 H16 108.3
C18 C17 C19 113.97(12)
C18 C17 C16 116.60(13)
C19 C17 C16 103.71(12)
C18 C17 H17 107.4
C19 C17 H17 107.4
C16 C17 H17 107.4
N2 C18 C17 177.65(18)
O2 C19 N3 127.15(16)
O2 C19 C17 125.62(15)
N3 C19 C17 107.18(13)
O3 C20 N3 111.16(12)
O3 C20 C21 111.82(11)
N3 C20 C21 110.09(12)
O3 C20 C16 107.15(11)
N3 C20 C16 101.92(11)
C21 C20 C16 114.29(12)
C22 C21 C26 118.57(15)
C22 C21 C20 121.12(14)
C26 C21 C20 120.31(13)
C21 C22 C23 120.04(17)
C21 C22 H22 120.0
C23 C22 H22 120.0
C24 C23 C22 120.68(17)
C24 C23 H23 119.7
C22 C23 H23 119.7
C23 C24 C25 119.72(18)
C23 C24 H24 120.1
C25 C24 H24 120.1
C24 C25 C26 120.58(18)
C24 C25 H25 119.7
C26 C25 H25 119.7
C25 C26 C21 120.41(16)
C25 C26 H26 119.8
C21 C26 H26 119.8
C8 N1 C15 111.25(12)
C8 N1 C7 122.33(13)
C15 N1 C7 126.41(13)
C19 N3 C20 115.47(13)
C19 N3 H3C 122.3
C20 N3 H3C 122.3
C20 O3 H3B 109.5

loop_
_geom_bond_atom_site_label_1
_geom_bond_atom_site_label_2
_geom_bond_distance
C1 C2 1.381(3)
C1 C6 1.383(2)
C1 H1 0.9300
C2 C3 1.357(3)
C2 H2 0.9300
C3 C4 1.370(3)
C3 H3A 0.9300
C4 C5 1.375(3)
C4 H4 0.9300
C5 C6 1.383(2)
C5 H5 0.9300
C6 C7 1.507(2)
C7 N1 1.462(2)
C7 H7A 0.9700
C7 H7B 0.9700
C8 O1 1.2229(18)
C8 N1 1.3591(19)
C8 C9 1.523(2)
C9 C10 1.509(2)
C9 C16 1.537(2)
C9 H9 0.9800
C10 C11 1.377(2)
C10 C15 1.395(2)
C11 C12 1.388(2)
C11 H11 0.9300
C12 C13 1.378(3)
C12 H12 0.9300
C13 C14 1.382(3)
C13 H13 0.9300
C14 C15 1.378(2)
C14 H14 0.9300
C15 N1 1.406(2)
C16 C17 1.542(2)
C16 C20 1.556(2)
C16 H16 0.9800
C17 C18 1.458(2)
C17 C19 1.532(2)
C17 H17 0.9800
C18 N2 1.131(2)
C19 O2 1.2260(18)
C19 N3 1.324(2)
C20 O3 1.4105(17)
C20 N3 1.4529(18)
C20 C21 1.522(2)
C21 C22 1.379(2)
C21 C26 1.390(2)
C22 C23 1.385(3)
C22 H22 0.9300
C23 C24 1.361(3)
C23 H23 0.9300
C24 C25 1.364(3)
C24 H24 0.9300
C25 C26 1.373(2)
C25 H25 0.9300
C26 H26 0.9300
N3 H3C 0.8600
O3 H3B 0.8200

loop_
_geom_hbond_atom_site_label_D
_geom_hbond_atom_site_label_H
_geom_hbond_atom_site_label_A
_geom_hbond_distance_DH
_geom_hbond_distance_HA
_geom_hbond_distance_DA
_geom_hbond_angle_DHA
_geom_hbond_site_symmetry_A
O3 H3B O2 0.82 1.99 2.7997(16) 170.0 2_666

loop_
_platon_squeeze_void_nr
_platon_squeeze_void_average_x
_platon_squeeze_void_average_y
_platon_squeeze_void_average_z
_platon_squeeze_void_volume
_platon_squeeze_void_count_electrons
_platon_squeeze_void_content
1 0.500 1.000 0.500 132 36 ' '
